data_4318000
loop_
_publ_author_name
'Jasmine R. Bryant'
'Janelle E. Taves'
'James M. Mayer'

_publ_contact_author
;
    J. M. Mayer
    Department of Chemistry
    University of Washington
    Seattle, WA 98195
    USA
;
_publ_section_title
;
 Oxidations of Hydrocarbons by Manganese(III)
 Tris(hexafluoroacetylacetonate)
;
_journal_name_full 'Inorganic Chemistry'
_journal_page_first 2769
_journal_page_last 2776
_journal_paper_doi 10.1021/ic025541z
_journal_volume 41
_journal_year 2002
_chemical_formula_moiety 'C10 H2 F12 Mn O4 * 2H2O'
_chemical_formula_sum 'C10 H6 F12 Mn O6'
_chemical_formula_weight 505.09
_chemical_name_common MnFacac
_chemical_name_systematic
; 
 Mnhfacac 
;
_space_group_IT_number 15
_symmetry_cell_setting monoclinic
_symmetry_space_group_name_Hall '-C 2yc'
_symmetry_space_group_name_H-M 'C 1 2/c 1'
_atom_sites_solution_hydrogens geom
_atom_sites_solution_primary direct
_atom_sites_solution_secondary difmap
_audit_creation_method SHELXL-97
_cell_angle_alpha 90.00
_cell_angle_beta 96.346(8)
_cell_angle_gamma 90.00
_cell_formula_units_Z 4
_cell_length_a 21.760(3)
_cell_length_b 8.2466(13)
_cell_length_c 9.8746(7)
_cell_measurement_reflns_used 284
_cell_measurement_temperature 296(2)
_cell_volume 1761.1(4)
_computing_cell_refinement 'HKL SCALEPACK'
_computing_data_collection KappaCCD
_computing_data_reduction DENZO
_computing_molecular_graphics 'maXus, Zortep'
_computing_publication_material 'SHELXL-97 (Sheldrick, 1997)'
_computing_structure_refinement 'SHELXL-97 (Sheldrick, 1997)'
_computing_structure_solution 'SHELXS-97 (Sheldrick, 1997) '
_diffrn_ambient_temperature 296(2)
_diffrn_measured_fraction_theta_full 0.363
_diffrn_measured_fraction_theta_max 0.363
_diffrn_measurement_device_type 'Nonius KappaCCD'
_diffrn_measurement_method '\f scans'
_diffrn_radiation_monochromator graphite
_diffrn_radiation_source 'fine-focus sealed tube'
_diffrn_radiation_type MoK\a
_diffrn_radiation_wavelength 0.71070
_diffrn_reflns_av_R_equivalents 0.0661
_diffrn_reflns_av_sigmaI/netI 0.1043
_diffrn_reflns_limit_h_max 26
_diffrn_reflns_limit_h_min -26
_diffrn_reflns_limit_k_max 10
_diffrn_reflns_limit_k_min -10
_diffrn_reflns_limit_l_max 10
_diffrn_reflns_limit_l_min -10
_diffrn_reflns_number 18762
_diffrn_reflns_theta_full 29.35
_diffrn_reflns_theta_max 29.35
_diffrn_reflns_theta_min 2.64
_exptl_absorpt_coefficient_mu 0.898
_exptl_absorpt_correction_T_max 0.9650
_exptl_absorpt_correction_T_min 0.8339
_exptl_absorpt_correction_type scalepack
_exptl_crystal_colour plate
_exptl_crystal_density_diffrn 1.905
_exptl_crystal_density_method 'not measured'
_exptl_crystal_description yellow
_exptl_crystal_F_000 988
_exptl_crystal_size_max 0.21
_exptl_crystal_size_mid 0.08
_exptl_crystal_size_min 0.04
_refine_diff_density_max 0.157
_refine_diff_density_min -0.289
_refine_diff_density_rms 0.049
_refine_ls_extinction_method none
_refine_ls_goodness_of_fit_ref 0.933
_refine_ls_hydrogen_treatment 'H atoms riding'
_refine_ls_matrix_type full
_refine_ls_number_parameters 188
_refine_ls_number_reflns 1880
_refine_ls_number_restraints 0
_refine_ls_restrained_S_all 0.933
_refine_ls_R_factor_all 0.0902
_refine_ls_R_factor_gt 0.0439
_refine_ls_shift/su_max 0.465
_refine_ls_shift/su_mean 0.085
_refine_ls_structure_factor_coef Fsqd
_refine_ls_weighting_details 'w=1/[\s^2^(Fo^2^)+(0.0275P)^2^+0.0000P] where P=(Fo^2^+2Fc^2^)/3'
_refine_ls_weighting_scheme calc
_refine_ls_wR_factor_gt 0.0943
_refine_ls_wR_factor_ref 0.1107
_reflns_number_gt 1138
_reflns_number_total 1880
_reflns_threshold_expression >2sigma(I)
_cod_data_source_file ic025541z_s2_2.cif
_cod_data_source_block Mnhfacac
_cod_depositor_comments
;
The following automatic conversions were performed:

'_refine_ls_weighting_scheme' value 'calc
w=1/[\s^2^(Fo^2^)+(0.0275P)^2^+0.0000P] where P=(Fo^2^+2Fc^2^)/3' was
changed to 'calc'. New tag '_refine_ls_weighting_details' was
created. The value of the new tag was set to
'w=1/[\s^2^(Fo^2^)+(0.0275P)^2^+0.0000P] where P=(Fo^2^+2Fc^2^)/3'.

Automatic conversion script
Id: cif_fix_values 3143 2015-03-26 13:38:13Z robertas 
;
_cod_database_code 4318000

loop_
_symmetry_equiv_pos_as_xyz
'x, y, z'
'-x, y, -z+1/2'
'x+1/2, y+1/2, z'
'-x+1/2, y+1/2, -z+1/2'
'-x, -y, -z'
'x, -y, z-1/2'
'-x+1/2, -y+1/2, -z'
'x+1/2, -y+1/2, z-1/2'

loop_
_atom_site_label
_atom_site_type_symbol
_atom_site_fract_x
_atom_site_fract_y
_atom_site_fract_z
_atom_site_U_iso_or_equiv
_atom_site_adp_type
_atom_site_occupancy
_atom_site_calc_flag
_atom_site_refinement_flags
_atom_site_disorder_assembly
_atom_site_disorder_group
C1 C 1.1151(2) 0.0998(5) 1.0303(4) 0.0844(12) Uani 1 d . . .
C2 C 1.09889(15) 0.2148(4) 0.9083(3) 0.0574(7) Uani 1 d . . .
C3 C 1.14561(13) 0.2507(4) 0.8268(3) 0.0595(8) Uani 1 d . . .
H3 H 1.1914 0.1949 0.8504 0.065 Uiso 1 d R . .
C4 C 1.13522(12) 0.3467(3) 0.7127(3) 0.0509(7) Uani 1 d . . .
C5 C 1.18980(15) 0.3848(5) 0.6319(4) 0.0731(10) Uani 1 d . . .
F1 F 1.0982(6) 0.1624(9) 1.1414(5) 0.127(3) Uani 0.745(16) d P . .
F2 F 1.1742(3) 0.0727(13) 1.0609(7) 0.121(3) Uani 0.745(16) d P . .
F3 F 1.0876(5) -0.0388(8) 1.0056(10) 0.139(4) Uani 0.745(16) d P . .
F4 F 1.2045(3) 0.5403(7) 0.6408(11) 0.115(2) Uani 0.770(17) d P . .
F5 F 1.1746(4) 0.3646(11) 0.4991(7) 0.095(2) Uani 0.770(17) d P . .
F6 F 1.2381(3) 0.3005(15) 0.6650(8) 0.119(3) Uani 0.770(17) d P . .
F11 F 1.2224(13) 0.497(5) 0.710(3) 0.176(14) Uani 0.255(16) d P . .
F22 F 1.137(3) -0.032(4) 0.988(3) 0.21(2) Uani 0.255(16) d P . .
F33 F 1.0686(9) 0.068(6) 1.090(3) 0.176(16) Uani 0.255(16) d P . .
F44 F 1.1736(14) 0.425(5) 0.518(3) 0.142(15) Uani 0.230(17) d P . .
F55 F 1.2287(15) 0.247(4) 0.639(4) 0.153(14) Uani 0.230(17) d P . .
F66 F 1.154(3) 0.147(4) 1.117(6) 0.31(3) Uani 0.230(17) d P . .
O1W O 1.03098(9) 0.6291(3) 0.88739(18) 0.0639(6) Uani 1 d . . .
H1WA H 1.0545 0.6271 0.9819 0.096 Uiso 1 d R . .
H1WB H 0.9973 0.6921 0.9265 0.096 Uiso 1 d R . .
O2 O 1.08569(8) 0.4140(3) 0.66374(18) 0.0573(5) Uani 1 d . . .
O3 O 1.04470(9) 0.2647(3) 0.8968(2) 0.0637(6) Uani 1 d . . .
Mn1 Mn 1.0000 0.43351(8) 0.7500 0.0498(2) Uani 1 d S . .

loop_
_atom_site_aniso_label
_atom_site_aniso_U_11
_atom_site_aniso_U_22
_atom_site_aniso_U_33
_atom_site_aniso_U_23
_atom_site_aniso_U_13
_atom_site_aniso_U_12
C1 0.095(3) 0.081(3) 0.076(3) 0.023(2) 0.005(2) 0.020(3)
C2 0.066(2) 0.0503(18) 0.0549(16) 0.0036(13) 0.0005(13) 0.0067(15)
C3 0.0532(18) 0.068(2) 0.0565(17) -0.0005(13) 0.0004(13) 0.0126(15)
C4 0.0451(16) 0.0598(19) 0.0475(15) -0.0086(13) 0.0043(11) 0.0022(14)
C5 0.048(2) 0.092(3) 0.080(3) 0.001(2) 0.0123(16) 0.006(2)
F1 0.186(7) 0.150(5) 0.044(3) 0.026(3) 0.006(3) 0.072(5)
F2 0.102(4) 0.137(7) 0.119(4) 0.052(4) -0.011(3) 0.042(4)
F3 0.205(9) 0.069(4) 0.135(6) 0.039(3) -0.014(5) -0.029(4)
F4 0.102(4) 0.110(4) 0.140(6) -0.025(3) 0.045(4) -0.044(3)
F5 0.077(3) 0.148(5) 0.064(2) -0.013(3) 0.0279(19) -0.002(4)
F6 0.057(2) 0.181(8) 0.122(4) 0.048(5) 0.026(2) 0.051(3)
F11 0.134(16) 0.29(3) 0.107(14) -0.049(15) 0.032(10) -0.150(19)
F22 0.36(5) 0.12(2) 0.17(2) 0.087(17) 0.11(3) 0.13(3)
F33 0.134(14) 0.29(4) 0.101(19) 0.12(2) 0.010(11) 0.005(18)
F44 0.114(16) 0.22(3) 0.103(19) 0.11(2) 0.069(14) 0.090(19)
F55 0.18(3) 0.109(14) 0.20(2) -0.012(12) 0.13(2) 0.048(14)
F66 0.43(6) 0.13(2) 0.29(4) 0.09(2) -0.31(4) -0.04(3)
O1W 0.0669(13) 0.0801(15) 0.0441(10) -0.0085(9) 0.0035(8) -0.0044(11)
O2 0.0471(11) 0.0801(15) 0.0448(10) 0.0086(9) 0.0047(7) 0.0091(10)
O3 0.0592(13) 0.0744(15) 0.0583(12) 0.0146(9) 0.0102(9) 0.0071(11)
Mn1 0.0433(4) 0.0684(5) 0.0373(3) 0.000 0.0031(2) 0.000

loop_
_atom_type_symbol
_atom_type_description
_atom_type_scat_dispersion_real
_atom_type_scat_dispersion_imag
_atom_type_scat_source
C C 0.0033 0.0016 'International Tables Vol C Tables 4.2.6.8 and 6.1.1.4'
H H 0.0000 0.0000 'International Tables Vol C Tables 4.2.6.8 and 6.1.1.4'
F F 0.0171 0.0103 'International Tables Vol C Tables 4.2.6.8 and 6.1.1.4'
O O 0.0106 0.0060 'International Tables Vol C Tables 4.2.6.8 and 6.1.1.4'
Mn Mn 0.3368 0.7283 'International Tables Vol C Tables 4.2.6.8 and 6.1.1.4'

loop_
_geom_angle_atom_site_label_1
_geom_angle_atom_site_label_2
_geom_angle_atom_site_label_3
_geom_angle
_geom_angle_site_symmetry_1
_geom_angle_site_symmetry_3
_geom_angle_publ_flag
F66 C1 F33 106(3) . . ?
F66 C1 F22 105(2) . . ?
F33 C1 F22 109(2) . . ?
F66 C1 F3 133.9(12) . . ?
F33 C1 F3 62(2) . . ?
F22 C1 F3 51(2) . . ?
F66 C1 F1 60(4) . . ?
F33 C1 F1 51(2) . . ?
F22 C1 F1 140.0(10) . . ?
F3 C1 F1 109.9(7) . . ?
F66 C1 F2 45(4) . . ?
F33 C1 F2 133.0(9) . . ?
F22 C1 F2 62(3) . . ?
F3 C1 F2 108.3(6) . . ?
F1 C1 F2 103.6(6) . . ?
F66 C1 C2 116.1(15) . . ?
F33 C1 C2 111.6(9) . . ?
F22 C1 C2 109.1(12) . . ?
F3 C1 C2 109.5(4) . . ?
F1 C1 C2 110.7(4) . . ?
F2 C1 C2 114.8(5) . . ?
O3 C2 C3 128.4(3) . . ?
O3 C2 C1 114.0(3) . . ?
C3 C2 C1 117.6(3) . . ?
C4 C3 C2 122.0(3) . . ?
C4 C3 H3 118.5 . . ?
C2 C3 H3 119.3 . . ?
O2 C4 C3 128.6(3) . . ?
O2 C4 C5 112.9(3) . . ?
C3 C4 C5 118.5(3) . . ?
F44 C5 F6 123.0(16) . . ?
F44 C5 F4 81(2) . . ?
F6 C5 F4 109.1(6) . . ?
F44 C5 F5 24(2) . . ?
F6 C5 F5 107.0(6) . . ?
F4 C5 F5 102.7(6) . . ?
F44 C5 F11 116(2) . . ?
F6 C5 F11 82.1(17) . . ?
F4 C5 F11 36.1(16) . . ?
F5 C5 F11 135.0(14) . . ?
F44 C5 F55 112(2) . . ?
F6 C5 F55 22.4(16) . . ?
F4 C5 F55 129.7(16) . . ?
F5 C5 F55 91.6(15) . . ?
F11 C5 F55 104.5(18) . . ?
F44 C5 C4 112.5(15) . . ?
F6 C5 C4 114.8(5) . . ?
F4 C5 C4 111.0(4) . . ?
F5 C5 C4 111.5(4) . . ?
F11 C5 C4 103.3(10) . . ?
F55 C5 C4 107.6(15) . . ?
F66 F1 F33 111(2) . . ?
F66 F1 C1 56(2) . . ?
F33 F1 C1 62.1(14) . . ?
F22 F2 F66 115(3) . . ?
F22 F2 C1 57.7(13) . . ?
F66 F2 C1 61(2) . . ?
F33 F3 F22 116(2) . . ?
F33 F3 C1 57.2(12) . . ?
F22 F3 C1 63.2(19) . . ?
F11 F4 C5 74(2) . . ?
F11 F4 F44 119(2) . . ?
C5 F4 F44 46.0(10) . . ?
F44 F5 C5 63(3) . . ?
F55 F6 C5 94(3) . . ?
F55 F6 F11 145(3) . . ?
C5 F6 F11 51.0(8) . . ?
F4 F11 C5 69.8(14) . . ?
F4 F11 F6 106(2) . . ?
C5 F11 F6 46.9(11) . . ?
F2 F22 F3 119(2) . . ?
F2 F22 C1 60.1(19) . . ?
F3 F22 C1 65.5(14) . . ?
F1 F33 F3 124(2) . . ?
F1 F33 C1 67.0(15) . . ?
F3 F33 C1 61.0(16) . . ?
F5 F44 C5 93(4) . . ?
F5 F44 F4 141(4) . . ?
C5 F44 F4 53.2(14) . . ?
F6 F55 C5 64(3) . . ?
F1 F66 C1 64(3) . . ?
F1 F66 F2 133(3) . . ?
C1 F66 F2 73(3) . . ?
Mn1 O1W H1WA 130.9 . . ?
Mn1 O1W H1WB 115.7 . . ?
H1WA O1W H1WB 88.3 . . ?
C4 O2 Mn1 128.77(17) . . ?
C2 O3 Mn1 128.82(19) . . ?
O2 Mn1 O2 171.39(11) . 2_756 ?
O2 Mn1 O3 91.83(8) . 2_756 ?
O2 Mn1 O3 82.61(7) 2_756 2_756 ?
O2 Mn1 O3 82.61(7) . . ?
O2 Mn1 O3 91.83(8) 2_756 . ?
O3 Mn1 O3 99.85(12) 2_756 . ?
O2 Mn1 O1W 91.79(7) . 2_756 ?
O2 Mn1 O1W 94.62(8) 2_756 2_756 ?
O3 Mn1 O1W 88.48(8) 2_756 2_756 ?
O3 Mn1 O1W 170.06(8) . 2_756 ?
O2 Mn1 O1W 94.62(8) . . ?
O2 Mn1 O1W 91.79(7) 2_756 . ?
O3 Mn1 O1W 170.06(8) 2_756 . ?
O3 Mn1 O1W 88.48(8) . . ?
O1W Mn1 O1W 83.78(11) 2_756 . ?

loop_
_geom_bond_atom_site_label_1
_geom_bond_atom_site_label_2
_geom_bond_distance
_geom_bond_site_symmetry_2
_geom_bond_publ_flag
C1 F66 1.20(2) . ?
C1 F33 1.250(18) . ?
C1 F22 1.28(2) . ?
C1 F3 1.301(7) . ?
C1 F1 1.302(7) . ?
C1 F2 1.308(7) . ?
C1 C2 1.543(4) . ?
C2 O3 1.242(3) . ?
C2 C3 1.397(4) . ?
C3 C4 1.375(4) . ?
C3 H3 1.0991 . ?
C4 O2 1.260(3) . ?
C4 C5 1.535(4) . ?
C5 F44 1.19(2) . ?
C5 F6 1.273(6) . ?
C5 F4 1.322(7) . ?
C5 F5 1.327(7) . ?
C5 F11 1.35(2) . ?
C5 F55 1.41(3) . ?
F1 F66 1.26(8) . ?
F1 F33 1.10(4) . ?
F2 F22 1.34(6) . ?
F2 F66 0.97(8) . ?
F3 F33 1.31(5) . ?
F3 F22 1.11(5) . ?
F4 F11 0.83(3) . ?
F4 F44 1.63(4) . ?
F5 F44 0.53(5) . ?
F6 F55 0.54(4) . ?
F6 F11 1.73(4) . ?
O1W Mn1 2.167(2) . ?
O1W H1WA 1.0134 . ?
O1W H1WB 1.0095 . ?
O2 Mn1 2.1400(18) . ?
O3 Mn1 2.162(2) . ?
Mn1 O2 2.1401(18) 2_756 ?
Mn1 O3 2.162(2) 2_756 ?
Mn1 O1W 2.167(2) 2_756 ?

loop_
_geom_hbond_atom_site_label_D
_geom_hbond_atom_site_label_H
_geom_hbond_atom_site_label_A
_geom_hbond_distance_DH
_geom_hbond_distance_HA
_geom_hbond_distance_DA
_geom_hbond_angle_DHA
_geom_hbond_site_symmetry_A
O1W H1WA O2 1.01 1.88 2.876(3) 167.2 6_566
O1W H1WB O3 1.01 2.09 2.966(3) 144.2 5_767

loop_
_geom_torsion_atom_site_label_1
_geom_torsion_atom_site_label_2
_geom_torsion_atom_site_label_3
_geom_torsion_atom_site_label_4
_geom_torsion
_geom_torsion_site_symmetry_1
_geom_torsion_site_symmetry_2
_geom_torsion_site_symmetry_3
_geom_torsion_site_symmetry_4
_geom_torsion_publ_flag
F66 C1 C2 O3 -116(5) . . . . ?
F33 C1 C2 O3 5(3) . . . . ?
F22 C1 C2 O3 126(3) . . . . ?
F3 C1 C2 O3 71.5(8) . . . . ?
F1 C1 C2 O3 -49.8(8) . . . . ?
F2 C1 C2 O3 -166.6(6) . . . . ?
F66 C1 C2 C3 63(5) . . . . ?
F33 C1 C2 C3 -175(3) . . . . ?
F22 C1 C2 C3 -55(3) . . . . ?
F3 C1 C2 C3 -109.1(8) . . . . ?
F1 C1 C2 C3 129.7(7) . . . . ?
F2 C1 C2 C3 12.9(7) . . . . ?
O3 C2 C3 C4 -3.3(5) . . . . ?
C1 C2 C3 C4 177.4(3) . . . . ?
C2 C3 C4 O2 -0.4(5) . . . . ?
C2 C3 C4 C5 177.9(3) . . . . ?
O2 C4 C5 F44 -23(3) . . . . ?
C3 C4 C5 F44 159(3) . . . . ?
O2 C4 C5 F6 -169.8(7) . . . . ?
C3 C4 C5 F6 11.7(8) . . . . ?
O2 C4 C5 F4 65.9(6) . . . . ?
C3 C4 C5 F4 -112.6(6) . . . . ?
O2 C4 C5 F5 -48.0(6) . . . . ?
C3 C4 C5 F5 133.5(5) . . . . ?
O2 C4 C5 F11 103(2) . . . . ?
C3 C4 C5 F11 -76(2) . . . . ?
O2 C4 C5 F55 -147.0(17) . . . . ?
C3 C4 C5 F55 34.5(17) . . . . ?
F33 C1 F1 F66 149(2) . . . . ?
F22 C1 F1 F66 77(5) . . . . ?
F3 C1 F1 F66 129.9(14) . . . . ?
F2 C1 F1 F66 14.5(15) . . . . ?
C2 C1 F1 F66 -109.0(14) . . . . ?
F66 C1 F1 F33 -149(2) . . . . ?
F22 C1 F1 F33 -72(4) . . . . ?
F3 C1 F1 F33 -19.5(16) . . . . ?
F2 C1 F1 F33 -135.0(15) . . . . ?
C2 C1 F1 F33 101.5(15) . . . . ?
F66 C1 F2 F22 158(3) . . . . ?
F33 C1 F2 F22 91(3) . . . . ?
F3 C1 F2 F22 23.1(12) . . . . ?
F1 C1 F2 F22 139.7(12) . . . . ?
C2 C1 F2 F22 -99.5(12) . . . . ?
F33 C1 F2 F66 -66(3) . . . . ?
F22 C1 F2 F66 -158(3) . . . . ?
F3 C1 F2 F66 -134(3) . . . . ?
F1 C1 F2 F66 -18(3) . . . . ?
C2 C1 F2 F66 103(3) . . . . ?
F66 C1 F3 F33 85(6) . . . . ?
F22 C1 F3 F33 156(2) . . . . ?
F1 C1 F3 F33 17.1(10) . . . . ?
F2 C1 F3 F33 129.6(10) . . . . ?
C2 C1 F3 F33 -104.6(9) . . . . ?
F66 C1 F3 F22 -71(6) . . . . ?
F33 C1 F3 F22 -156(2) . . . . ?
F1 C1 F3 F22 -138.9(19) . . . . ?
F2 C1 F3 F22 -26(2) . . . . ?
C2 C1 F3 F22 99.3(19) . . . . ?
F44 C5 F4 F11 -166(3) . . . . ?
F6 C5 F4 F11 -44(2) . . . . ?
F5 C5 F4 F11 -157(2) . . . . ?
F55 C5 F4 F11 -54(3) . . . . ?
C4 C5 F4 F11 84(2) . . . . ?
F6 C5 F4 F44 121.9(15) . . . . ?
F5 C5 F4 F44 8.6(17) . . . . ?
F11 C5 F4 F44 166(3) . . . . ?
F55 C5 F4 F44 112(2) . . . . ?
C4 C5 F4 F44 -110.6(15) . . . . ?
F6 C5 F5 F44 -136(4) . . . . ?
F4 C5 F5 F44 -22(4) . . . . ?
F11 C5 F5 F44 -41(5) . . . . ?
F55 C5 F5 F44 -153(5) . . . . ?
C4 C5 F5 F44 97(4) . . . . ?
F44 C5 F6 F55 -68(5) . . . . ?
F4 C5 F6 F55 -159(4) . . . . ?
F5 C5 F6 F55 -48(4) . . . . ?
F11 C5 F6 F55 177(4) . . . . ?
C4 C5 F6 F55 76(4) . . . . ?
F44 C5 F6 F11 116(2) . . . . ?
F4 C5 F6 F11 24.3(11) . . . . ?
F5 C5 F6 F11 134.7(12) . . . . ?
F55 C5 F6 F11 -177(4) . . . . ?
C4 C5 F6 F11 -101.0(11) . . . . ?
F44 F4 F11 C5 -12(2) . . . . ?
C5 F4 F11 F6 30.2(10) . . . . ?
F44 F4 F11 F6 18(3) . . . . ?
F44 C5 F11 F4 16(3) . . . . ?
F6 C5 F11 F4 139(2) . . . . ?
F5 C5 F11 F4 33(4) . . . . ?
F55 C5 F11 F4 140(2) . . . . ?
C4 C5 F11 F4 -107.6(17) . . . . ?
F44 C5 F11 F6 -122.9(17) . . . . ?
F4 C5 F11 F6 -139(2) . . . . ?
F5 C5 F11 F6 -106.2(18) . . . . ?
F55 C5 F11 F6 1.2(18) . . . . ?
C4 C5 F11 F6 113.7(6) . . . . ?
F55 F6 F11 F4 -46(8) . . . . ?
C5 F6 F11 F4 -40.2(17) . . . . ?
F55 F6 F11 C5 -5(8) . . . . ?
F66 F2 F22 F3 -8(3) . . . . ?
C1 F2 F22 F3 -29.9(15) . . . . ?
F66 F2 F22 C1 22(2) . . . . ?
F33 F3 F22 F2 6(2) . . . . ?
C1 F3 F22 F2 28.3(11) . . . . ?
F33 F3 F22 C1 -22.3(17) . . . . ?
F66 C1 F22 F2 -16(3) . . . . ?
F33 C1 F22 F2 -129.2(12) . . . . ?
F3 C1 F22 F2 -151.4(17) . . . . ?
F1 C1 F22 F2 -78(3) . . . . ?
C2 C1 F22 F2 108.6(12) . . . . ?
F66 C1 F22 F3 135(3) . . . . ?
F33 C1 F22 F3 22(2) . . . . ?
F1 C1 F22 F3 74(4) . . . . ?
F2 C1 F22 F3 151.4(17) . . . . ?
C2 C1 F22 F3 -100.0(10) . . . . ?
F66 F1 F33 F3 -5(3) . . . . ?
C1 F1 F33 F3 22.2(12) . . . . ?
F66 F1 F33 C1 -27(2) . . . . ?
F22 F3 F33 F1 0(3) . . . . ?
C1 F3 F33 F1 -23.5(15) . . . . ?
F22 F3 F33 C1 23.8(15) . . . . ?
F66 C1 F33 F1 27.3(19) . . . . ?
F22 C1 F33 F1 139(2) . . . . ?
F3 C1 F33 F1 159.1(14) . . . . ?
F2 C1 F33 F1 70(3) . . . . ?
C2 C1 F33 F1 -99.7(9) . . . . ?
F66 C1 F33 F3 -131.8(19) . . . . ?
F22 C1 F33 F3 -20(2) . . . . ?
F1 C1 F33 F3 -159.1(14) . . . . ?
F2 C1 F33 F3 -89(3) . . . . ?
C2 C1 F33 F3 101.2(12) . . . . ?
C5 F5 F44 F4 28(4) . . . . ?
F6 C5 F44 F5 52(5) . . . . ?
F4 C5 F44 F5 159(4) . . . . ?
F11 C5 F44 F5 149(4) . . . . ?
F55 C5 F44 F5 29(5) . . . . ?
C4 C5 F44 F5 -92(4) . . . . ?
F6 C5 F44 F4 -106.8(14) . . . . ?
F5 C5 F44 F4 -159(4) . . . . ?
F11 C5 F44 F4 -9.3(19) . . . . ?
F55 C5 F44 F4 -129.2(17) . . . . ?
C4 C5 F44 F4 109.1(10) . . . . ?
F11 F4 F44 F5 -20(8) . . . . ?
C5 F4 F44 F5 -35(6) . . . . ?
F11 F4 F44 C5 16(3) . . . . ?
F11 F6 F55 C5 4(6) . . . . ?
F44 C5 F55 F6 123(4) . . . . ?
F4 C5 F55 F6 26(5) . . . . ?
F5 C5 F55 F6 134(4) . . . . ?
F11 C5 F55 F6 -3(5) . . . . ?
C4 C5 F55 F6 -113(4) . . . . ?
F33 F1 F66 C1 28.8(16) . . . . ?
F33 F1 F66 F2 2(5) . . . . ?
C1 F1 F66 F2 -27(4) . . . . ?
F33 C1 F66 F1 -24(2) . . . . ?
F22 C1 F66 F1 -139.6(13) . . . . ?
F3 C1 F66 F1 -90(4) . . . . ?
F2 C1 F66 F1 -160(3) . . . . ?
C2 C1 F66 F1 100(2) . . . . ?
F33 C1 F66 F2 136(2) . . . . ?
F22 C1 F66 F2 20(3) . . . . ?
F3 C1 F66 F2 70(6) . . . . ?
F1 C1 F66 F2 160(3) . . . . ?
C2 C1 F66 F2 -99.9(14) . . . . ?
F22 F2 F66 F1 4(5) . . . . ?
C1 F2 F66 F1 25(3) . . . . ?
F22 F2 F66 C1 -21(3) . . . . ?
C3 C4 O2 Mn1 8.7(4) . . . . ?
C5 C4 O2 Mn1 -169.6(2) . . . . ?
C3 C2 O3 Mn1 -1.9(5) . . . . ?
C1 C2 O3 Mn1 177.4(2) . . . . ?
C4 O2 Mn1 O2 -59.6(2) . . . 2_756 ?
C4 O2 Mn1 O3 -109.2(2) . . . 2_756 ?
C4 O2 Mn1 O3 -9.5(2) . . . . ?
C4 O2 Mn1 O1W 162.3(2) . . . 2_756 ?
C4 O2 Mn1 O1W 78.4(2) . . . . ?
C2 O3 Mn1 O2 6.3(2) . . . . ?
C2 O3 Mn1 O2 179.7(3) . . . 2_756 ?
C2 O3 Mn1 O3 96.9(3) . . . 2_756 ?
C2 O3 Mn1 O1W -49.7(6) . . . 2_756 ?
C2 O3 Mn1 O1W -88.5(3) . . . . ?
